data_4120699
loop_
_publ_author_name
'Smiles, Danil E.'
'Wu, Guang'
'Hayton, Trevor W.'

_publ_section_title
;
 Synthesis of uranium-ligand multiple bonds by cleavage of a trityl
 protecting group.
;
_journal_issue 1
_journal_name_full 'Journal of the American Chemical Society'
_journal_page_first 96
_journal_page_last 99
_journal_paper_doi 10.1021/ja411423a
_journal_volume 136
_journal_year 2014
_chemical_formula_sum 'C30 H78 K N3 O7 Si6 U'
_chemical_formula_weight 1038.62
_chemical_name_systematic
; 
 ? 
;
_space_group_IT_number 2
_symmetry_cell_setting triclinic
_symmetry_space_group_name_Hall '-P 1'
_symmetry_space_group_name_H-M 'P -1'
_atom_sites_solution_hydrogens geom
_atom_sites_solution_primary direct
_atom_sites_solution_secondary difmap
_audit_creation_method SHELXL-97
_cell_angle_alpha 91.254(4)
_cell_angle_beta 93.268(4)
_cell_angle_gamma 106.365(4)
_cell_formula_units_Z 2
_cell_length_a 11.0235(7)
_cell_length_b 12.7783(8)
_cell_length_c 18.3992(12)
_cell_measurement_temperature 100(2)
_cell_volume 2480.7(3)
_computing_structure_refinement 'SHELXL-97 (Sheldrick, 2008)'
_computing_structure_solution 'SHELXS-97 (Sheldrick, 2008)'
_diffrn_ambient_temperature 100(2)
_diffrn_measured_fraction_theta_full 0.988
_diffrn_measured_fraction_theta_max 0.988
_diffrn_radiation_monochromator graphite
_diffrn_radiation_source 'fine-focus sealed tube'
_diffrn_radiation_type MoK\a
_diffrn_radiation_wavelength 0.71073
_diffrn_reflns_av_R_equivalents 0.0273
_diffrn_reflns_av_sigmaI/netI 0.0383
_diffrn_reflns_limit_h_max 14
_diffrn_reflns_limit_h_min -13
_diffrn_reflns_limit_k_max 16
_diffrn_reflns_limit_k_min -17
_diffrn_reflns_limit_l_max 24
_diffrn_reflns_limit_l_min -24
_diffrn_reflns_number 26297
_diffrn_reflns_theta_full 28.28
_diffrn_reflns_theta_max 28.28
_diffrn_reflns_theta_min 1.11
_exptl_absorpt_coefficient_mu 3.538
_exptl_absorpt_correction_T_max 0.7477
_exptl_absorpt_correction_T_min 0.6279
_exptl_absorpt_correction_type multi-scan
_exptl_absorpt_process_details SADABS
_exptl_crystal_colour purple
_exptl_crystal_density_diffrn 1.390
_exptl_crystal_density_method 'not measured'
_exptl_crystal_description plate
_exptl_crystal_F_000 1060
_exptl_crystal_size_max 0.2
_exptl_crystal_size_mid 0.2
_exptl_crystal_size_min 0.1
_refine_diff_density_max 2.749
_refine_diff_density_min -3.170
_refine_diff_density_rms 0.187
_refine_ls_extinction_method none
_refine_ls_goodness_of_fit_ref 1.100
_refine_ls_hydrogen_treatment mixed
_refine_ls_matrix_type full
_refine_ls_number_parameters 482
_refine_ls_number_reflns 12156
_refine_ls_number_restraints 64
_refine_ls_restrained_S_all 1.125
_refine_ls_R_factor_all 0.0583
_refine_ls_R_factor_gt 0.0535
_refine_ls_shift/su_max 0.002
_refine_ls_shift/su_mean 0.000
_refine_ls_structure_factor_coef Fsqd
_refine_ls_weighting_details 'calc w=1/[\s^2^(Fo^2^)+(0.0138P)^2^+42.4391P] where P=(Fo^2^+2Fc^2^)/3'
_refine_ls_weighting_scheme calc
_refine_ls_wR_factor_gt 0.1277
_refine_ls_wR_factor_ref 0.1297
_reflns_number_gt 11275
_reflns_number_total 12156
_reflns_threshold_expression >2sigma(I)
_cod_data_source_file ja411423a_si_001.cif
_cod_data_source_block complex_3
_cod_depositor_comments
;
The following automatic conversions were performed:

'_symmetry_cell_setting' value 'Triclinic' changed to 'triclinic'
according to
/usr/data/users/saulius/automatic-downloads/current/ACS/lib/dictionaries/cif_core.dic
dictionary named 'cif_core.dic' version 2.4.2 from 2011-04-26.

Automatic conversion script
Id: cif_fix_values 2281 2013-09-26 08:29:07Z andrius 
;
_cod_original_sg_symbol_H-M P-1
_cod_database_code 4120699

loop_
_symmetry_equiv_pos_as_xyz
'x, y, z'
'-x, -y, -z'

loop_
_atom_site_label
_atom_site_type_symbol
_atom_site_fract_x
_atom_site_fract_y
_atom_site_fract_z
_atom_site_U_iso_or_equiv
_atom_site_adp_type
_atom_site_occupancy
_atom_site_symmetry_multiplicity
_atom_site_calc_flag
_atom_site_refinement_flags
C12 C 0.5678(8) 0.8870(7) 0.7105(5) 0.0309(17) Uani 1 1 d .
H12A H 0.5499 0.8364 0.7504 0.046 Uiso 1 1 calc R
H12B H 0.4988 0.9208 0.7033 0.046 Uiso 1 1 calc R
H12C H 0.6475 0.9438 0.7228 0.046 Uiso 1 1 calc R
C11 C 0.4252(7) 0.7065(6) 0.6005(4) 0.0243(14) Uani 1 1 d .
H11A H 0.4270 0.6728 0.5523 0.036 Uiso 1 1 calc R
H11B H 0.3574 0.7423 0.5996 0.036 Uiso 1 1 calc R
H11C H 0.4097 0.6501 0.6369 0.036 Uiso 1 1 calc R
C5 C 1.1993(7) 0.7329(6) 0.7545(5) 0.0287(16) Uani 1 1 d .
H5A H 1.1270 0.6694 0.7408 0.043 Uiso 1 1 calc R
H5B H 1.2605 0.7106 0.7867 0.043 Uiso 1 1 calc R
H5C H 1.2398 0.7632 0.7106 0.043 Uiso 1 1 calc R
C6 C 1.0707(7) 0.7780(7) 0.8878(4) 0.0284(16) Uani 1 1 d .
H6A H 1.0503 0.8347 0.9174 0.043 Uiso 1 1 calc R
H6B H 1.1310 0.7485 0.9159 0.043 Uiso 1 1 calc R
H6C H 0.9931 0.7193 0.8746 0.043 Uiso 1 1 calc R
C7 C 0.9134(9) 0.6791(11) 0.5825(5) 0.057(3) Uani 1 1 d .
H7A H 0.9631 0.7539 0.5741 0.085 Uiso 1 1 calc R
H7B H 0.9318 0.6290 0.5465 0.085 Uiso 1 1 calc R
H7C H 0.9358 0.6593 0.6316 0.085 Uiso 1 1 calc R
C22 C 1.0890(6) 0.4647(6) 0.6255(3) 0.040(2) Uani 1 1 d D
H22A H 1.0939 0.5433 0.6278 0.049 Uiso 1 1 calc R
H22B H 1.1268 0.4494 0.5803 0.049 Uiso 1 1 calc R
C21 C 1.1623(6) 0.4385(6) 0.6904(3) 0.0272(15) Uani 1 1 d D
H21A H 1.1688 0.3631 0.6847 0.033 Uiso 1 1 calc R
H21B H 1.2491 0.4892 0.6946 0.033 Uiso 1 1 calc R
C20 C 1.1696(6) 0.4373(7) 0.8200(3) 0.0313(17) Uani 1 1 d D
H20A H 1.2578 0.4842 0.8193 0.038 Uiso 1 1 calc R
H20B H 1.1715 0.3605 0.8236 0.038 Uiso 1 1 calc R
C19 C 1.1079(6) 0.4697(7) 0.8840(3) 0.043(2) Uani 1 1 d D
C17 C 0.6918(12) 0.5698(14) 0.9271(8) 0.097(6) Uani 1 1 d .
H17A H 0.7673 0.5661 0.9027 0.145 Uiso 1 1 calc R
H17B H 0.6342 0.4961 0.9297 0.145 Uiso 1 1 calc R
H17C H 0.7169 0.6017 0.9765 0.145 Uiso 1 1 calc R
C18 C 0.4743(12) 0.671(2) 0.9290(7) 0.133(10) Uani 1 1 d .
H18A H 0.5081 0.7048 0.9770 0.200 Uiso 1 1 calc R
H18B H 0.4158 0.5986 0.9349 0.200 Uiso 1 1 calc R
H18C H 0.4291 0.7168 0.9035 0.200 Uiso 1 1 calc R
C4 C 1.2883(7) 0.9498(6) 0.8357(5) 0.0308(17) Uani 1 1 d .
H4A H 1.3372 0.9789 0.7942 0.046 Uiso 1 1 calc R
H4B H 1.3405 0.9202 0.8699 0.046 Uiso 1 1 calc R
H4C H 1.2630 1.0083 0.8604 0.046 Uiso 1 1 calc R
C10 C 0.6031(9) 0.9143(7) 0.5521(5) 0.040(2) Uani 1 1 d .
H10A H 0.6835 0.9711 0.5627 0.060 Uiso 1 1 calc R
H10B H 0.5330 0.9474 0.5513 0.060 Uiso 1 1 calc R
H10C H 0.6042 0.8785 0.5046 0.060 Uiso 1 1 calc R
C16 C 0.5325(9) 0.5815(10) 0.7862(6) 0.064(4) Uani 1 1 d .
H16A H 0.4702 0.6159 0.7653 0.096 Uiso 1 1 calc R
H16B H 0.4900 0.5053 0.7961 0.096 Uiso 1 1 calc R
H16C H 0.5977 0.5840 0.7517 0.096 Uiso 1 1 calc R
C8 C 0.6472(12) 0.5228(10) 0.5838(8) 0.082(5) Uani 1 1 d .
H8A H 0.6722 0.4981 0.6309 0.123 Uiso 1 1 calc R
H8B H 0.6651 0.4775 0.5445 0.123 Uiso 1 1 calc R
H8C H 0.5563 0.5164 0.5814 0.123 Uiso 1 1 calc R
C2 C 1.2047(11) 0.9686(14) 0.6302(8) 0.092(6) Uani 1 1 d .
H2A H 1.2747 0.9536 0.6593 0.138 Uiso 1 1 calc R
H2B H 1.2367 1.0354 0.6037 0.138 Uiso 1 1 calc R
H2C H 1.1668 0.9073 0.5955 0.138 Uiso 1 1 calc R
C1 C 1.1451(11) 1.1233(9) 0.7409(11) 0.100(7) Uani 1 1 d .
H1A H 1.0802 1.1375 0.7707 0.150 Uiso 1 1 calc R
H1B H 1.1683 1.1802 0.7051 0.150 Uiso 1 1 calc R
H1C H 1.2202 1.1238 0.7722 0.150 Uiso 1 1 calc R
C14 C 0.8193(12) 0.8635(17) 1.0051(6) 0.103(7) Uani 1 1 d .
H14A H 0.7518 0.8144 1.0309 0.155 Uiso 1 1 calc R
H14B H 0.8534 0.9322 1.0337 0.155 Uiso 1 1 calc R
H14C H 0.8871 0.8290 0.9985 0.155 Uiso 1 1 calc R
C3 C 0.9433(10) 0.9982(10) 0.6309(9) 0.081(5) Uani 1 1 d .
H3A H 0.8930 0.9252 0.6130 0.122 Uiso 1 1 calc R
H3B H 0.9747 1.0426 0.5895 0.122 Uiso 1 1 calc R
H3C H 0.8903 1.0328 0.6584 0.122 Uiso 1 1 calc R
C13 C 0.8711(9) 1.0047(10) 0.8701(7) 0.068(4) Uani 1 1 d .
H13A H 0.9419 0.9784 0.8555 0.102 Uiso 1 1 calc R
H13B H 0.9028 1.0664 0.9053 0.102 Uiso 1 1 calc R
H13C H 0.8307 1.0282 0.8271 0.102 Uiso 1 1 calc R
C9 C 0.7065(12) 0.7053(16) 0.4763(5) 0.094(6) Uani 1 1 d .
H9A H 0.6151 0.6808 0.4635 0.140 Uiso 1 1 calc R
H9B H 0.7501 0.6692 0.4432 0.140 Uiso 1 1 calc R
H9C H 0.7374 0.7846 0.4719 0.140 Uiso 1 1 calc R
C15 C 0.6181(12) 0.9492(16) 0.9314(7) 0.098(6) Uani 1 1 d .
H15A H 0.6064 0.9964 0.8919 0.146 Uiso 1 1 calc R
H15B H 0.6372 0.9918 0.9776 0.146 Uiso 1 1 calc R
H15C H 0.5404 0.8893 0.9343 0.146 Uiso 1 1 calc R
C30A C 0.9309(9) 0.3199(10) 0.9203(8) 0.074(6) Uani 0.561(6) 1 d PD
C29A C 0.7946(9) 0.303(2) 0.9357(8) 0.092(8) Uani 0.561(6) 1 d PD
C28A C 0.5904(11) 0.2548(14) 0.8731(5) 0.056(6) Uani 0.561(6) 1 d PD
C27A C 0.5574(18) 0.2062(9) 0.7963(6) 0.097(9) Uani 0.561(6) 1 d PD
C26A C 0.5293(11) 0.2681(13) 0.6748(5) 0.088(8) Uani 0.561(6) 1 d PD
C25A C 0.6007(10) 0.2022(16) 0.6382(8) 0.055(5) Uani 0.561(6) 1 d PD
C24A C 0.8016(11) 0.2389(15) 0.5843(9) 0.052(4) Uani 0.561(6) 1 d PD
C23A C 0.9409(9) 0.2900(8) 0.6040(8) 0.037(3) Uani 0.561(6) 1 d PD
C30B C 0.9010(16) 0.3945(15) 0.9443(7) 0.074(6) Uani 0.439(6) 1 d PD
C29B C 0.8094(17) 0.282(2) 0.9368(8) 0.092(8) Uani 0.439(6) 1 d PD
C28B C 0.6157(12) 0.2204(15) 0.8623(8) 0.056(6) Uani 0.439(6) 1 d PD
C27B C 0.5453(14) 0.2874(15) 0.8232(6) 0.097(9) Uani 0.439(6) 1 d PD
C26B C 0.5358(17) 0.1954(11) 0.7061(8) 0.088(8) Uani 0.439(6) 1 d PD
C25B C 0.5776(13) 0.219(2) 0.6301(8) 0.055(5) Uani 0.439(6) 1 d PD
C24B C 0.7829(15) 0.2516(15) 0.5845(14) 0.052(4) Uani 0.439(6) 1 d PD
C23B C 0.8898(11) 0.3447(13) 0.5644(6) 0.037(3) Uani 0.439(6) 1 d PD
K1 K 0.83519(14) 0.42440(12) 0.75321(8) 0.0210(3) Uani 1 1 d .
N1 N 1.0356(5) 0.8815(5) 0.7493(3) 0.0219(12) Uani 1 1 d .
N3 N 0.7121(6) 0.7796(7) 0.8553(3) 0.0333(16) Uani 1 1 d .
N2 N 0.7042(5) 0.7538(5) 0.6368(3) 0.0181(11) Uani 1 1 d .
O1 O 0.8435(5) 0.6330(4) 0.7572(3) 0.0239(10) Uani 1 1 d .
O3 O 1.0983(4) 0.4491(4) 0.7546(2) 0.0239(10) Uani 1 1 d D
O4 O 0.9610(5) 0.4021(7) 0.6236(4) 0.070(3) Uani 1 1 d D
O2 O 0.9797(5) 0.4094(7) 0.8833(3) 0.063(2) Uani 1 1 d D
O7A O 0.7172(8) 0.3305(7) 0.8763(5) 0.0313(17) Uani 0.561(6) 1 d PD
O6 O 0.5714(6) 0.2980(4) 0.7483(4) 0.0498(19) Uani 1 1 d D
O5A O 0.7346(8) 0.2424(9) 0.6495(5) 0.035(2) Uani 0.561(6) 1 d PD
O7B O 0.7514(10) 0.2647(10) 0.8633(6) 0.0313(17) Uani 0.439(6) 1 d PD
O5B O 0.7067(12) 0.2894(10) 0.6357(6) 0.035(2) Uani 0.439(6) 1 d PD
Si1 Si 1.0815(2) 0.9868(2) 0.69211(19) 0.0513(8) Uani 1 1 d .
Si3 Si 0.7391(2) 0.6694(3) 0.57362(13) 0.0423(7) Uani 1 1 d .
Si5 Si 0.7526(3) 0.8920(3) 0.91284(15) 0.0625(11) Uani 1 1 d .
Si6 Si 0.6090(2) 0.6573(3) 0.87419(14) 0.0627(11) Uani 1 1 d .
Si2 Si 1.14315(17) 0.83842(15) 0.80269(11) 0.0186(4) Uani 1 1 d .
Si4 Si 0.58164(17) 0.81046(15) 0.62468(10) 0.0177(3) Uani 1 1 d .
U1 U 0.82231(2) 0.774182(19) 0.750023(13) 0.01243(7) Uani 1 1 d .

loop_
_atom_site_aniso_label
_atom_site_aniso_U_11
_atom_site_aniso_U_22
_atom_site_aniso_U_33
_atom_site_aniso_U_23
_atom_site_aniso_U_13
_atom_site_aniso_U_12
C12 0.033(4) 0.030(4) 0.035(4) -0.011(3) -0.010(3) 0.021(3)
C11 0.020(3) 0.032(4) 0.020(3) 0.000(3) -0.002(3) 0.006(3)
C5 0.028(4) 0.027(4) 0.033(4) 0.000(3) 0.008(3) 0.010(3)
C6 0.028(4) 0.033(4) 0.027(4) 0.000(3) 0.003(3) 0.014(3)
C7 0.038(5) 0.116(10) 0.032(5) -0.019(5) -0.007(4) 0.051(6)
C22 0.048(5) 0.059(6) 0.025(4) 0.001(4) 0.004(4) 0.031(5)
C21 0.024(4) 0.025(4) 0.034(4) 0.002(3) 0.008(3) 0.008(3)
C20 0.023(4) 0.045(5) 0.027(4) 0.005(3) -0.003(3) 0.012(3)
C19 0.039(5) 0.072(7) 0.022(4) -0.001(4) -0.002(3) 0.022(5)
C17 0.050(7) 0.145(14) 0.074(9) 0.080(10) -0.017(6) -0.010(8)
C18 0.030(6) 0.31(3) 0.044(7) 0.040(12) 0.020(5) 0.018(11)
C4 0.019(3) 0.025(4) 0.046(5) -0.007(3) -0.006(3) 0.005(3)
C10 0.036(5) 0.038(5) 0.042(5) 0.019(4) -0.011(4) 0.005(4)
C16 0.024(4) 0.086(8) 0.059(7) 0.049(6) -0.013(4) -0.019(5)
C8 0.069(8) 0.074(8) 0.111(11) -0.079(8) -0.051(7) 0.051(7)
C2 0.036(6) 0.154(15) 0.073(9) 0.081(10) 0.014(6) -0.002(7)
C1 0.038(6) 0.025(5) 0.22(2) 0.040(8) -0.029(9) -0.007(4)
C14 0.064(8) 0.24(2) 0.030(5) -0.062(9) -0.021(5) 0.092(11)
C3 0.036(5) 0.065(7) 0.129(12) 0.075(8) -0.022(6) -0.009(5)
C13 0.035(5) 0.075(8) 0.099(9) -0.065(7) -0.025(5) 0.033(5)
C9 0.073(8) 0.228(19) 0.016(4) -0.026(7) -0.012(5) 0.106(11)
C15 0.052(7) 0.205(18) 0.058(7) -0.064(10) -0.016(6) 0.082(10)
C30A 0.16(2) 0.041(8) 0.021(6) -0.003(6) -0.015(9) 0.038(10)
C29A 0.083(10) 0.118(15) 0.027(5) 0.035(7) -0.008(6) -0.050(10)
C28A 0.058(10) 0.061(12) 0.029(7) -0.017(7) 0.027(6) -0.017(8)
C27A 0.085(14) 0.039(9) 0.14(2) -0.031(11) 0.067(15) -0.037(9)
C26A 0.055(10) 0.072(12) 0.099(15) 0.046(10) -0.058(10) -0.033(9)
C25A 0.049(8) 0.057(9) 0.046(7) -0.010(7) -0.034(6) 0.003(7)
C24A 0.072(9) 0.052(7) 0.022(4) -0.013(5) -0.001(5) 0.003(7)
C23A 0.041(7) 0.037(6) 0.032(6) 0.006(5) 0.003(5) 0.011(5)
C30B 0.16(2) 0.041(8) 0.021(6) -0.003(6) -0.015(9) 0.038(10)
C29B 0.083(10) 0.118(15) 0.027(5) 0.035(7) -0.008(6) -0.050(10)
C28B 0.058(10) 0.061(12) 0.029(7) -0.017(7) 0.027(6) -0.017(8)
C27B 0.085(14) 0.039(9) 0.14(2) -0.031(11) 0.067(15) -0.037(9)
C26B 0.055(10) 0.072(12) 0.099(15) 0.046(10) -0.058(10) -0.033(9)
C25B 0.049(8) 0.057(9) 0.046(7) -0.010(7) -0.034(6) 0.003(7)
C24B 0.072(9) 0.052(7) 0.022(4) -0.013(5) -0.001(5) 0.003(7)
C23B 0.041(7) 0.037(6) 0.032(6) 0.006(5) 0.003(5) 0.011(5)
K1 0.0193(7) 0.0187(7) 0.0244(7) 0.0007(5) -0.0002(5) 0.0049(5)
N1 0.016(3) 0.016(3) 0.032(3) 0.010(2) 0.002(2) 0.000(2)
N3 0.016(3) 0.070(5) 0.015(3) -0.003(3) 0.000(2) 0.015(3)
N2 0.018(3) 0.026(3) 0.012(2) 0.002(2) -0.001(2) 0.009(2)
O1 0.027(3) 0.017(2) 0.029(3) -0.002(2) -0.008(2) 0.011(2)
O3 0.020(2) 0.032(3) 0.020(2) 0.002(2) 0.0001(19) 0.008(2)
O4 0.032(4) 0.139(8) 0.035(4) -0.034(5) -0.002(3) 0.023(4)
O2 0.029(3) 0.137(8) 0.031(3) 0.033(4) 0.007(3) 0.033(4)
O7A 0.035(4) 0.030(4) 0.027(4) 0.004(3) 0.009(3) 0.004(3)
O6 0.029(3) 0.018(3) 0.100(6) 0.006(3) -0.001(3) 0.003(2)
O5A 0.047(5) 0.028(5) 0.019(4) 0.005(4) -0.007(4) -0.003(4)
O7B 0.035(4) 0.030(4) 0.027(4) 0.004(3) 0.009(3) 0.004(3)
O5B 0.047(5) 0.028(5) 0.019(4) 0.005(4) -0.007(4) -0.003(4)
Si1 0.0176(10) 0.0431(14) 0.086(2) 0.0463(15) -0.0062(12) -0.0039(10)
Si3 0.0360(12) 0.0789(19) 0.0232(11) -0.0251(12) -0.0128(9) 0.0395(13)
Si5 0.0323(13) 0.134(3) 0.0336(14) -0.0476(17) -0.0157(11) 0.0506(17)
Si6 0.0178(11) 0.130(3) 0.0267(12) 0.0403(16) 0.0015(9) -0.0040(14)
Si2 0.0130(8) 0.0192(9) 0.0240(9) -0.0003(7) -0.0001(7) 0.0057(7)
Si4 0.0170(8) 0.0198(9) 0.0173(8) 0.0010(7) -0.0029(7) 0.0076(7)
U1 0.01127(10) 0.01309(11) 0.01253(11) 0.00081(7) 0.00030(7) 0.00285(7)

loop_
_atom_type_symbol
_atom_type_description
_atom_type_scat_dispersion_real
_atom_type_scat_dispersion_imag
_atom_type_scat_source
C C 0.0033 0.0016 'International Tables Vol C Tables 4.2.6.8 and 6.1.1.4'
H H 0.0000 0.0000 'International Tables Vol C Tables 4.2.6.8 and 6.1.1.4'
N N 0.0061 0.0033 'International Tables Vol C Tables 4.2.6.8 and 6.1.1.4'
Si Si 0.0817 0.0704 'International Tables Vol C Tables 4.2.6.8 and 6.1.1.4'
U U -9.6767 9.6646 'International Tables Vol C Tables 4.2.6.8 and 6.1.1.4'
O O 0.0106 0.0060 'International Tables Vol C Tables 4.2.6.8 and 6.1.1.4'
K K 0.2009 0.2494 'International Tables Vol C Tables 4.2.6.8 and 6.1.1.4'

loop_
_geom_angle_atom_site_label_1
_geom_angle_atom_site_label_2
_geom_angle_atom_site_label_3
_geom_angle
O4 C22 C21 110.6(5)
O3 C21 C22 108.9(5)
O3 C20 C19 108.6(5)
O2 C19 C20 111.0(5)
O7A C29A C30A 114.5(8)
O7A C28A C27A 108.6(8)
O6 C27A C28A 106.5(8)
O6 C26A C25A 114.1(8)
O5A C25A C26A 114.9(9)
O5A C24A C23A 107.6(9)
O4 C23A C24A 108.8(8)
O7B C29B C30B 108.9(9)
O7B C28B C27B 113.7(9)
O6 C27B C28B 113.0(8)
O6 C26B C25B 107.9(9)
O5B C25B C26B 108.1(9)
O5B C24B C23B 110.0(9)
O4 C23B C24B 113.3(9)
O1 K1 O5B 119.6(3)
O1 K1 O7A 108.0(2)
O5B K1 O7A 105.2(3)
O1 K1 O3 98.41(16)
O5B K1 O3 110.8(3)
O7A K1 O3 115.3(2)
O1 K1 O2 101.9(2)
O5B K1 O2 138.6(4)
O7A K1 O2 59.0(2)
O3 K1 O2 58.28(13)
O1 K1 O4 102.9(2)
O5B K1 O4 59.1(3)
O7A K1 O4 149.1(3)
O3 K1 O4 57.27(14)
O2 K1 O4 113.15(18)
O1 K1 O6 107.76(17)
O5B K1 O6 55.3(3)
O7A K1 O6 57.2(2)
O3 K1 O6 153.82(17)
O2 K1 O6 115.05(17)
O4 K1 O6 114.34(17)
O1 K1 O5A 135.1(2)
O5B K1 O5A 15.8(3)
O7A K1 O5A 98.8(3)
O3 K1 O5A 101.7(2)
O2 K1 O5A 122.9(3)
O4 K1 O5A 58.4(2)
O6 K1 O5A 58.8(2)
O1 K1 O7B 128.3(3)
O5B K1 O7B 95.5(3)
O7A K1 O7B 20.9(3)
O3 K1 O7B 103.1(2)
O2 K1 O7B 55.4(3)
O4 K1 O7B 128.3(3)
O6 K1 O7B 60.8(2)
O5A K1 O7B 85.2(3)
Si1 N1 Si2 121.9(3)
Si1 N1 U1 121.9(3)
Si2 N1 U1 115.9(3)
Si5 N3 Si6 124.3(4)
Si5 N3 U1 120.8(4)
Si6 N3 U1 114.2(4)
Si3 N2 Si4 123.5(3)
Si3 N2 U1 115.6(3)
Si4 N2 U1 120.6(3)
U1 O1 K1 170.0(3)
C21 O3 C20 112.4(4)
C21 O3 K1 123.3(3)
C20 O3 K1 121.3(3)
C23B O4 C22 126.7(7)
C23B O4 C23A 52.6(10)
C22 O4 C23A 114.0(6)
C23B O4 K1 118.4(6)
C22 O4 K1 114.4(4)
C23A O4 K1 110.4(6)
C19 O2 K1 114.1(4)
C28A O7A C29A 109.6(7)
C28A O7A K1 123.4(5)
C29A O7A K1 118.8(5)
C26A O6 C27B 147.8(10)
C26A O6 C26B 46.1(10)
C27B O6 C26B 114.1(8)
C26A O6 C27A 114.6(7)
C27B O6 C27A 48.4(9)
C26B O6 C27A 69.5(8)
C26A O6 K1 108.4(6)
C27B O6 K1 103.5(7)
C26B O6 K1 117.1(7)
C27A O6 K1 109.4(7)
C25A O5A C24A 113.9(8)
C25A O5A K1 117.4(6)
C24A O5A K1 118.2(6)
C28B O7B C29B 111.9(8)
C28B O7B K1 113.8(7)
C29B O7B K1 121.0(7)
C25B O5B C24B 110.2(8)
C25B O5B K1 128.5(6)
C24B O5B K1 117.3(9)
N1 Si1 C1 113.5(6)
N1 Si1 C2 112.6(5)
C1 Si1 C2 107.7(7)
N1 Si1 C3 110.9(4)
C1 Si1 C3 105.5(6)
C2 Si1 C3 106.2(7)
N2 Si3 C8 111.9(5)
N2 Si3 C7 110.4(4)
C8 Si3 C7 108.1(6)
N2 Si3 C9 113.2(5)
C8 Si3 C9 107.4(7)
C7 Si3 C9 105.5(5)
N3 Si5 C15 114.3(5)
N3 Si5 C13 109.1(4)
C15 Si5 C13 105.1(7)
N3 Si5 C14 112.1(6)
C15 Si5 C14 106.0(5)
C13 Si5 C14 110.1(7)
N3 Si6 C17 111.4(5)
N3 Si6 C18 113.7(8)
C17 Si6 C18 106.8(8)
N3 Si6 C16 109.7(4)
C17 Si6 C16 109.1(7)
C18 Si6 C16 105.9(6)
N1 Si2 C5 112.0(4)
N1 Si2 C4 114.5(3)
C5 Si2 C4 106.7(4)
N1 Si2 C6 110.5(3)
C5 Si2 C6 107.9(4)
C4 Si2 C6 104.9(4)
N2 Si4 C12 109.4(3)
N2 Si4 C11 113.0(3)
C12 Si4 C11 108.4(4)
N2 Si4 C10 114.3(4)
C12 Si4 C10 104.9(4)
C11 Si4 C10 106.4(4)
O1 U1 N3 99.3(3)
O1 U1 N2 100.3(2)
N3 U1 N2 117.0(2)
O1 U1 N1 100.9(2)
N3 U1 N1 118.8(2)
N2 U1 N1 115.1(2)

loop_
_geom_bond_atom_site_label_1
_geom_bond_atom_site_label_2
_geom_bond_distance
C12 Si4 1.876(8)
C11 Si4 1.880(7)
C5 Si2 1.862(8)
C6 Si2 1.880(8)
C7 Si3 1.888(9)
C22 O4 1.410(6)
C22 C21 1.500(7)
C21 O3 1.433(6)
C20 O3 1.435(6)
C20 C19 1.500(7)
C19 O2 1.406(6)
C17 Si6 1.885(14)
C18 Si6 1.887(14)
C4 Si2 1.877(7)
C10 Si4 1.880(8)
C16 Si6 1.894(12)
C8 Si3 1.881(15)
C2 Si1 1.881(15)
C1 Si1 1.874(15)
C14 Si5 1.896(13)
C3 Si1 1.883(11)
C13 Si5 1.872(15)
C9 Si3 1.898(11)
C15 Si5 1.872(11)
C30A C29A 1.502(9)
C29A O7A 1.456(9)
C28A O7A 1.456(9)
C28A C27A 1.513(9)
C27A O6 1.462(9)
C26A O6 1.413(8)
C26A C25A 1.480(9)
C25A O5A 1.422(9)
C24A O5A 1.450(9)
C24A C23A 1.509(9)
C23A O4 1.421(8)
C30B C29B 1.503(10)
C29B O7B 1.448(9)
C28B O7B 1.442(9)
C28B C27B 1.480(9)
C27B O6 1.426(9)
C26B O6 1.452(9)
C26B C25B 1.506(10)
C25B O5B 1.452(9)
C24B O5B 1.458(10)
C24B C23B 1.490(10)
C23B O4 1.372(8)
K1 O1 2.640(5)
K1 O5B 2.787(11)
K1 O7A 2.798(9)
K1 O3 2.826(5)
K1 O2 2.839(6)
K1 O4 2.875(6)
K1 O6 2.896(6)
K1 O5A 2.896(10)
K1 O7B 2.907(11)
N1 Si1 1.706(6)
N1 Si2 1.713(6)
N1 U1 2.365(6)
N3 Si5 1.704(8)
N3 Si6 1.710(8)
N3 U1 2.354(6)
N2 Si3 1.701(6)
N2 Si4 1.709(6)
N2 U1 2.363(5)
O1 U1 1.890(5)
